data_2232187
loop_
_publ_author_name
'Osman, Che Puteh'
'Ahmad, Rohaya'
'Ismail, Nor Hadiani'
'Awang, Khalijah'
'Ng, Seik Weng'

_publ_section_title
;
 1-Methoxy-4-methyl-9,10-anthraquinone
;
_journal_coeditor_code BT5675
_journal_issue 11
_journal_name_full 'Acta Crystallographica Section E'
_journal_page_first o2973
_journal_paper_doi 10.1107/S1600536811041912
_journal_volume 67
_journal_year 2011
_chemical_formula_iupac 'C16 H12 O3'
_chemical_formula_moiety 'C16 H12 O3'
_chemical_formula_sum 'C16 H12 O3'
_chemical_formula_weight 252.26
_chemical_name_systematic
;
1-Methoxy-4-methyl-9,10-anthraquinone
;
_space_group_IT_number 4
_symmetry_cell_setting monoclinic
_symmetry_space_group_name_Hall 'P 2yb'
_symmetry_space_group_name_H-M 'P 1 21 1'
_atom_sites_solution_hydrogens geom
_atom_sites_solution_primary direct
_atom_sites_solution_secondary difmap
_audit_creation_method SHELXL-97
_cell_angle_alpha 90.00
_cell_angle_beta 96.136(4)
_cell_angle_gamma 90.00
_cell_formula_units_Z 2
_cell_length_a 8.8808(4)
_cell_length_b 4.8940(2)
_cell_length_c 13.7792(5)
_cell_measurement_reflns_used 1483
_cell_measurement_temperature 100(2)
_cell_measurement_theta_max 76.08
_cell_measurement_theta_min 3.22
_cell_volume 595.45(4)
_computing_cell_refinement 'CrysAlis PRO (Agilent, 2010)'
_computing_data_collection 'CrysAlis PRO (Agilent, 2010)'
_computing_data_reduction 'CrysAlis PRO (Agilent, 2010)'
_computing_molecular_graphics 'X-SEED (Barbour, 2001)'
_computing_publication_material 'publCIF (Westrip, 2010)'
_computing_structure_refinement 'SHELXL97 (Sheldrick, 2008)'
_computing_structure_solution 'SHELXS97 (Sheldrick, 2008)'
_diffrn_ambient_temperature 100(2)
_diffrn_detector_area_resol_mean 10.4041
_diffrn_measured_fraction_theta_full 0.972
_diffrn_measured_fraction_theta_max 0.972
_diffrn_measurement_device_type 'Agilent SuperNova Dual diffractometer with an Atlas detector'
_diffrn_measurement_method \w
_diffrn_radiation_monochromator Mirror
_diffrn_radiation_source 'SuperNova (Cu) X-ray Source'
_diffrn_radiation_type CuK\a
_diffrn_radiation_wavelength 1.54184
_diffrn_reflns_av_R_equivalents 0.0141
_diffrn_reflns_av_sigmaI/netI 0.0203
_diffrn_reflns_limit_h_max 11
_diffrn_reflns_limit_h_min -7
_diffrn_reflns_limit_k_max 6
_diffrn_reflns_limit_k_min -5
_diffrn_reflns_limit_l_max 17
_diffrn_reflns_limit_l_min -17
_diffrn_reflns_number 2343
_diffrn_reflns_theta_full 76.28
_diffrn_reflns_theta_max 76.28
_diffrn_reflns_theta_min 3.23
_diffrn_standards_decay_% 0
_diffrn_standards_interval_count 0
_diffrn_standards_interval_time 0
_diffrn_standards_number 0
_exptl_absorpt_coefficient_mu 0.792
_exptl_absorpt_correction_T_max 0.9843
_exptl_absorpt_correction_T_min 0.7970
_exptl_absorpt_correction_type multi-scan
_exptl_absorpt_process_details '(CrysAlis PRO; Agilent, 2010)'
_exptl_crystal_colour orange
_exptl_crystal_density_diffrn 1.407
_exptl_crystal_density_method 'not measured'
_exptl_crystal_description plate
_exptl_crystal_F_000 264
_exptl_crystal_size_max 0.30
_exptl_crystal_size_mid 0.10
_exptl_crystal_size_min 0.02
_refine_diff_density_max 0.187
_refine_diff_density_min -0.177
_refine_ls_extinction_method none
_refine_ls_goodness_of_fit_ref 1.159
_refine_ls_hydrogen_treatment constr
_refine_ls_matrix_type full
_refine_ls_number_parameters 173
_refine_ls_number_reflns 1367
_refine_ls_number_restraints 1
_refine_ls_restrained_S_all 1.159
_refine_ls_R_factor_all 0.0375
_refine_ls_R_factor_gt 0.0362
_refine_ls_shift/su_max 0.001
_refine_ls_shift/su_mean 0.001
_refine_ls_structure_factor_coef Fsqd
_refine_ls_weighting_details 'calc w=1/[\s^2^(Fo^2^)+(0.0706P)^2^+0.0361P] where P=(Fo^2^+2Fc^2^)/3'
_refine_ls_weighting_scheme calc
_refine_ls_wR_factor_gt 0.1056
_refine_ls_wR_factor_ref 0.1077
_reflns_number_gt 1317
_reflns_number_total 1367
_reflns_threshold_expression I>2\s(I)
_cod_data_source_file bt5675.cif
_cod_data_source_block I
_cod_original_sg_symbol_H-M 'P 21'
_cod_database_code 2232187
_cod_database_fobs_code 2232187

loop_
_symmetry_equiv_pos_as_xyz
'x, y, z'
'-x, y+1/2, -z'

loop_
_atom_site_type_symbol
_atom_site_label
_atom_site_fract_x
_atom_site_fract_y
_atom_site_fract_z
_atom_site_U_iso_or_equiv
_atom_site_adp_type
_atom_site_calc_flag
_atom_site_refinement_flags
_atom_site_occupancy
_atom_site_symmetry_multiplicity
O O1 0.55994(14) 0.5010(4) 0.81572(9) 0.0371(4) Uani d . 1 1
O O2 0.66956(14) 0.8795(3) 0.93147(9) 0.0317(3) Uani d . 1 1
O O3 1.07132(15) 0.4573(4) 0.64116(10) 0.0390(4) Uani d . 1 1
C C1 0.67730(18) 0.5016(4) 0.77647(11) 0.0248(4) Uani d . 1 1
C C2 0.69140(19) 0.3128(4) 0.69352(11) 0.0240(4) Uani d . 1 1
C C3 0.5701(2) 0.1401(5) 0.66264(12) 0.0291(4) Uani d . 1 1
H H3 0.4802 0.1455 0.6943 0.035 Uiso calc R 1 1
C C4 0.5813(2) -0.0384(5) 0.58604(13) 0.0323(4) Uani d . 1 1
H H4 0.4992 -0.1568 0.5655 0.039 Uiso calc R 1 1
C C5 0.7123(2) -0.0457(5) 0.53870(13) 0.0324(4) Uani d . 1 1
H H5 0.7185 -0.1666 0.4853 0.039 Uiso calc R 1 1
C C6 0.8330(2) 0.1223(5) 0.56916(11) 0.0300(4) Uani d . 1 1
H H6 0.9226 0.1160 0.5372 0.036 Uiso calc R 1 1
C C7 0.82303(19) 0.3018(4) 0.64715(11) 0.0247(4) Uani d . 1 1
C C8 0.95447(19) 0.4775(4) 0.68049(12) 0.0264(4) Uani d . 1 1
C C9 0.94200(19) 0.6767(4) 0.76192(11) 0.0235(4) Uani d . 1 1
C C10 1.06468(19) 0.8520(4) 0.79051(12) 0.0285(4) Uani d . 1 1
C C11 1.0481(2) 1.0335(4) 0.86625(13) 0.0304(4) Uani d . 1 1
H H11 1.1295 1.1535 0.8865 0.037 Uiso calc R 1 1
C C12 0.9187(2) 1.0470(4) 0.91328(13) 0.0280(4) Uani d . 1 1
H H12 0.9124 1.1755 0.9643 0.034 Uiso calc R 1 1
C C13 0.79734(18) 0.8729(4) 0.88619(11) 0.0250(4) Uani d . 1 1
C C14 0.80695(18) 0.6854(4) 0.80882(11) 0.0233(4) Uani d . 1 1
C C15 1.2125(2) 0.8622(6) 0.74564(15) 0.0400(5) Uani d . 1 1
H H15A 1.1927 0.9088 0.6763 0.060 Uiso calc R 1 1
H H15B 1.2622 0.6833 0.7524 0.060 Uiso calc R 1 1
H H15C 1.2786 1.0010 0.7791 0.060 Uiso calc R 1 1
C C16 0.6594(2) 1.0809(5) 1.00589(13) 0.0334(4) Uani d . 1 1
H H16A 0.5623 1.0618 1.0330 0.050 Uiso calc R 1 1
H H16B 0.6663 1.2637 0.9777 0.050 Uiso calc R 1 1
H H16C 0.7425 1.0549 1.0578 0.050 Uiso calc R 1 1

loop_
_atom_site_aniso_label
_atom_site_aniso_U_11
_atom_site_aniso_U_22
_atom_site_aniso_U_33
_atom_site_aniso_U_12
_atom_site_aniso_U_13
_atom_site_aniso_U_23
O1 0.0319(6) 0.0462(9) 0.0358(7) -0.0103(7) 0.0162(5) -0.0114(7)
O2 0.0325(6) 0.0349(8) 0.0297(6) -0.0025(6) 0.0130(5) -0.0066(6)
O3 0.0362(7) 0.0443(9) 0.0403(7) -0.0043(7) 0.0218(6) -0.0053(7)
C1 0.0282(7) 0.0262(9) 0.0213(7) -0.0011(8) 0.0086(6) 0.0027(8)
C2 0.0290(8) 0.0234(9) 0.0198(7) 0.0005(8) 0.0039(6) 0.0035(7)
C3 0.0328(8) 0.0297(10) 0.0249(7) -0.0020(9) 0.0040(6) 0.0031(8)
C4 0.0390(9) 0.0294(10) 0.0274(8) -0.0019(9) -0.0019(7) -0.0005(9)
C5 0.0439(10) 0.0288(10) 0.0241(8) 0.0043(10) 0.0019(7) -0.0019(9)
C6 0.0377(9) 0.0304(10) 0.0226(7) 0.0059(9) 0.0070(6) 0.0019(8)
C7 0.0311(8) 0.0240(9) 0.0197(7) 0.0029(8) 0.0065(6) 0.0051(7)
C8 0.0310(8) 0.0261(9) 0.0239(7) 0.0013(9) 0.0107(6) 0.0050(9)
C9 0.0271(7) 0.0222(9) 0.0220(7) 0.0009(8) 0.0064(6) 0.0064(8)
C10 0.0273(8) 0.0301(10) 0.0286(8) -0.0005(8) 0.0055(6) 0.0064(8)
C11 0.0300(8) 0.0294(11) 0.0316(9) -0.0050(8) 0.0018(7) 0.0021(8)
C12 0.0333(8) 0.0260(10) 0.0245(7) 0.0011(8) 0.0018(6) 0.0003(8)
C13 0.0276(8) 0.0258(9) 0.0222(7) 0.0029(8) 0.0060(6) 0.0042(8)
C14 0.0262(7) 0.0232(9) 0.0212(7) 0.0007(7) 0.0056(6) 0.0036(7)
C15 0.0322(9) 0.0474(13) 0.0420(10) -0.0088(10) 0.0107(8) -0.0021(11)
C16 0.0387(9) 0.0321(11) 0.0309(8) 0.0016(9) 0.0105(7) -0.0045(8)

loop_
_atom_type_symbol
_atom_type_description
_atom_type_scat_dispersion_real
_atom_type_scat_dispersion_imag
_atom_type_scat_source
C C 0.0181 0.0091 'International Tables Vol C Tables 4.2.6.8 and 6.1.1.4'
H H 0.0000 0.0000 'International Tables Vol C Tables 4.2.6.8 and 6.1.1.4'
O O 0.0492 0.0322 'International Tables Vol C Tables 4.2.6.8 and 6.1.1.4'

loop_
_geom_angle_atom_site_label_1
_geom_angle_atom_site_label_2
_geom_angle_atom_site_label_3
_geom_angle
C13 O2 C16 117.84(15)
O1 C1 C2 118.97(17)
O1 C1 C14 122.39(16)
C2 C1 C14 118.64(14)
C7 C2 C3 119.60(17)
C7 C2 C1 121.43(15)
C3 C2 C1 118.96(15)
C4 C3 C2 119.89(17)
C4 C3 H3 120.1
C2 C3 H3 120.1
C3 C4 C5 120.35(18)
C3 C4 H4 119.8
C5 C4 H4 119.8
C6 C5 C4 120.18(18)
C6 C5 H5 119.9
C4 C5 H5 119.9
C5 C6 C7 119.78(17)
C5 C6 H6 120.1
C7 C6 H6 120.1
C2 C7 C6 120.19(17)
C2 C7 C8 120.47(16)
C6 C7 C8 119.34(15)
O3 C8 C7 119.47(18)
O3 C8 C9 121.16(18)
C7 C8 C9 119.36(14)
C10 C9 C14 121.24(16)
C10 C9 C8 119.22(15)
C14 C9 C8 119.54(15)
C11 C10 C9 117.28(16)
C11 C10 C15 116.89(18)
C9 C10 C15 125.83(18)
C12 C11 C10 122.90(18)
C12 C11 H11 118.6
C10 C11 H11 118.6
C11 C12 C13 120.28(18)
C11 C12 H12 119.9
C13 C12 H12 119.9
O2 C13 C12 121.67(16)
O2 C13 C14 118.93(15)
C12 C13 C14 119.39(15)
C13 C14 C9 118.89(15)
C13 C14 C1 120.61(14)
C9 C14 C1 120.49(15)
C10 C15 H15A 109.5
C10 C15 H15B 109.5
H15A C15 H15B 109.5
C10 C15 H15C 109.5
H15A C15 H15C 109.5
H15B C15 H15C 109.5
O2 C16 H16A 109.5
O2 C16 H16B 109.5
H16A C16 H16B 109.5
O2 C16 H16C 109.5
H16A C16 H16C 109.5
H16B C16 H16C 109.5

loop_
_geom_bond_atom_site_label_1
_geom_bond_atom_site_label_2
_geom_bond_distance
O1 C1 1.224(2)
O2 C13 1.3526(18)
O2 C16 1.432(2)
O3 C8 1.225(2)
C1 C2 1.485(2)
C1 C14 1.491(3)
C2 C7 1.392(2)
C2 C3 1.399(3)
C3 C4 1.382(3)
C3 H3 0.9500
C4 C5 1.394(3)
C4 H4 0.9500
C5 C6 1.380(3)
C5 H5 0.9500
C6 C7 1.398(3)
C6 H6 0.9500
C7 C8 1.483(3)
C8 C9 1.499(3)
C9 C10 1.409(3)
C9 C14 1.422(2)
C10 C11 1.390(3)
C10 C15 1.511(2)
C11 C12 1.380(2)
C11 H11 0.9500
C12 C13 1.393(3)
C12 H12 0.9500
C13 C14 1.416(2)
C15 H15A 0.9800
C15 H15B 0.9800
C15 H15C 0.9800
C16 H16A 0.9800
C16 H16B 0.9800
C16 H16C 0.9800

loop_
_geom_torsion_atom_site_label_1
_geom_torsion_atom_site_label_2
_geom_torsion_atom_site_label_3
_geom_torsion_atom_site_label_4
_geom_torsion
O1 C1 C2 C7 -179.01(17)
C14 C1 C2 C7 1.1(2)
O1 C1 C2 C3 0.0(3)
C14 C1 C2 C3 -179.87(16)
C7 C2 C3 C4 -0.5(3)
C1 C2 C3 C4 -179.55(17)
C2 C3 C4 C5 -0.6(3)
C3 C4 C5 C6 1.1(3)
C4 C5 C6 C7 -0.6(3)
C3 C2 C7 C6 1.0(3)
C1 C2 C7 C6 -179.92(16)
C3 C2 C7 C8 -178.30(16)
C1 C2 C7 C8 0.7(3)
C5 C6 C7 C2 -0.5(3)
C5 C6 C7 C8 178.84(17)
C2 C7 C8 O3 177.22(17)
C6 C7 C8 O3 -2.1(3)
C2 C7 C8 C9 -2.7(3)
C6 C7 C8 C9 177.98(16)
O3 C8 C9 C10 2.9(3)
C7 C8 C9 C10 -177.18(16)
O3 C8 C9 C14 -177.11(16)
C7 C8 C9 C14 2.8(2)
C14 C9 C10 C11 0.0(3)
C8 C9 C10 C11 179.94(16)
C14 C9 C10 C15 -179.51(18)
C8 C9 C10 C15 0.5(3)
C9 C10 C11 C12 0.1(3)
C15 C10 C11 C12 179.60(18)
C10 C11 C12 C13 0.5(3)
C16 O2 C13 C12 2.8(3)
C16 O2 C13 C14 -176.68(15)
C11 C12 C13 O2 179.38(16)
C11 C12 C13 C14 -1.1(3)
O2 C13 C14 C9 -179.34(15)
C12 C13 C14 C9 1.1(2)
O2 C13 C14 C1 1.1(2)
C12 C13 C14 C1 -178.41(16)
C10 C9 C14 C13 -0.6(2)
C8 C9 C14 C13 179.45(16)
C10 C9 C14 C1 178.98(16)
C8 C9 C14 C1 -1.0(2)
O1 C1 C14 C13 -1.3(3)
C2 C1 C14 C13 178.62(15)
O1 C1 C14 C9 179.17(18)
C2 C1 C14 C9 -0.9(2)

loop_
_cod_related_entry_id
_cod_related_entry_database
_cod_related_entry_code
1 ChemSpider 11516933
